data_2313003
loop_
_publ_author_name
'Brown, Dustin C.'
'Stern, Isaac J.'
'Staples, Richard J.'
'Keim, Alexander R.'
'Nguyen, Yvonne'
'Malosh, Thomas J.'

_publ_section_title
;
 Synthesis, characterization, DFT calculations, and crystal structure of
 [Ru<sub>2</sub>(O<sub>2</sub>CCF<sub>3</sub>)<sub>2</sub>(CO)<sub>4</sub>
 <i>L</i> <sub>2</sub>]: tri-fluoro-acetate-bridged dimeric ruthenium(I)
 sawhorse complexes bearing phosphine ligands.
;
_journal_coeditor_code EV2029
_journal_issue 'Pt 7'
_journal_name_full 'Acta crystallographica. Section E, Crystallographic communications'
_journal_page_first 849
_journal_page_last 853
_journal_paper_doi 10.1107/S2056989026006316
_journal_volume 82
_journal_year 2026
_chemical_formula_iupac '[Ru2 (C2 F3 O2)2 (C18 F15 P)2 (C O)4]'
_chemical_formula_moiety 'C44 F36 O8 P2 Ru2'
_chemical_formula_sum 'C44 F36 O8 P2 Ru2'
_chemical_formula_weight 1604.52
_chemical_name_systematic
Bis(\m-trifluoroacetato-\k^2^<i>O</i>:<i>O</i>')bis{dicarbonyl[tris(pentafluorophenyl)phosphine-\k<i>P</i>}diruthenium(I)(<i>Ru</i>---<i>Ru</i>)
_space_group_crystal_system orthorhombic
_space_group_IT_number 61
_space_group_name_Hall '-P 2ac 2ab'
_space_group_name_H-M_alt 'P b c a'
_atom_sites_solution_primary dual
_audit_creation_method
;
Olex2 1.5
(compiled 2022.04.07 svn.rca3783a0 for OlexSys, GUI svn.r6498)
;
_cell_angle_alpha 90
_cell_angle_beta 90
_cell_angle_gamma 90
_cell_formula_units_Z 8
_cell_length_a 20.29970(10)
_cell_length_b 18.13820(10)
_cell_length_c 27.01100(10)
_cell_measurement_reflns_used 91708
_cell_measurement_temperature 100.00(10)
_cell_measurement_theta_max 79.8600
_cell_measurement_theta_min 3.2830
_cell_volume 9945.45(8)
_computing_cell_refinement
;
CrysAlisPro 1.171.42.73a (Rigaku OD, 2022)
;
_computing_data_collection
;
CrysAlisPro 1.171.42.73a (Rigaku OD, 2022)
;
_computing_data_reduction
;
CrysAlisPro 1.171.42.73a (Rigaku OD, 2022)
;
_computing_molecular_graphics
;
OLEX2 (Dolomanov <i>et al.</i>,  2009
;
_computing_publication_material
;
OLEX2 (Dolomanov <i>et al.</i>,  2009
;
_computing_structure_refinement
;
<i>SHELXL2018/3</i> (Sheldrick, 2015b)
;
_computing_structure_solution
;
<i>SHELXT2014/5</i> (Sheldrick, 2015a)
;
_diffrn_ambient_temperature 100.00(10)
_diffrn_detector 'Hybrid Pixel Array Detector'
_diffrn_detector_area_resol_mean 10.0000
_diffrn_measured_fraction_theta_full 1.000
_diffrn_measured_fraction_theta_max 0.997
_diffrn_measurement_device 'four-circle diffractometer'
_diffrn_measurement_device_type 'XtaLAB Synergy, Dualflex, HyPix'
_diffrn_measurement_method '\w scans'
_diffrn_radiation_monochromator mirror
_diffrn_radiation_probe x-ray
_diffrn_radiation_type 'Cu K\a'
_diffrn_radiation_wavelength 1.54184
_diffrn_reflns_av_R_equivalents 0.0424
_diffrn_reflns_av_unetI/netI 0.0176
_diffrn_reflns_limit_h_max 25
_diffrn_reflns_limit_h_min -25
_diffrn_reflns_limit_k_max 23
_diffrn_reflns_limit_k_min -23
_diffrn_reflns_limit_l_max 29
_diffrn_reflns_limit_l_min -34
_diffrn_reflns_number 145168
_diffrn_reflns_theta_full 67.684
_diffrn_reflns_theta_max 80.261
_diffrn_reflns_theta_min 3.272
_diffrn_source 'micro-focus sealed X-ray tube'
_diffrn_source_current 1
_diffrn_source_voltage 50
_exptl_absorpt_coefficient_mu 7.326
_exptl_absorpt_correction_T_max 1.000
_exptl_absorpt_correction_T_min 0.586
_exptl_absorpt_correction_type gaussian
_exptl_absorpt_process_details
;
(CrysAlisPro; Rigaku OD, 2022)
;
_exptl_crystal_colour yellow
_exptl_crystal_density_diffrn 2.143
_exptl_crystal_description rhombohedral
_exptl_crystal_F_000 6160
_exptl_crystal_size_max 0.184
_exptl_crystal_size_mid 0.175
_exptl_crystal_size_min 0.044
_refine_diff_density_max 0.468
_refine_diff_density_min -0.754
_refine_ls_extinction_method none
_refine_ls_goodness_of_fit_ref 1.069
_refine_ls_hydrogen_treatment undef
_refine_ls_matrix_type full
_refine_ls_number_parameters 829
_refine_ls_number_reflns 10842
_refine_ls_number_restraints 0
_refine_ls_restrained_S_all 1.069
_refine_ls_R_factor_all 0.0239
_refine_ls_R_factor_gt 0.0233
_refine_ls_shift/su_max 0.005
_refine_ls_shift/su_mean 0.000
_refine_ls_structure_factor_coef Fsqd
_refine_ls_weighting_details 'w=1/[\s^2^(Fo^2^)+(0.0307P)^2^+10.1377P] where P=(Fo^2^+2Fc^2^)/3'
_refine_ls_weighting_scheme calc
_refine_ls_wR_factor_gt 0.0599
_refine_ls_wR_factor_ref 0.0603
_reflns_number_gt 10581
_reflns_number_total 10842
_reflns_threshold_expression 'I > 2\s(I)'
_cod_data_source_file ev2029.cif
_cod_data_source_block I
_cod_database_code 2313003
_shelx_space_group_comment
;
The symmetry employed for this shelxl refinement is uniquely defined
by the following loop, which should always be used as a source of
symmetry information in preference to the above space-group names.
They are only intended as comments.
;

loop_
_space_group_symop_operation_xyz
'x, y, z'
'-x+1/2, -y, z+1/2'
'-x, y+1/2, -z+1/2'
'x+1/2, -y+1/2, -z'
'-x, -y, -z'
'x-1/2, y, -z-1/2'
'x, -y-1/2, z-1/2'
'-x-1/2, y-1/2, z'

loop_
_atom_site_type_symbol
_atom_site_label
_atom_site_fract_x
_atom_site_fract_y
_atom_site_fract_z
_atom_site_U_iso_or_equiv
_atom_site_adp_type
_atom_site_calc_flag
_atom_site_occupancy
_atom_site_disorder_assembly
_atom_site_disorder_group
Ru Ru1 0.56165(2) 0.31709(2) 0.66963(2) 0.01044(4) Uani d 1 . .
Ru Ru2 0.46516(2) 0.30348(2) 0.59995(2) 0.01118(4) Uani d 1 . .
P P1 0.65530(2) 0.29811(2) 0.72510(2) 0.01115(8) Uani d 1 . .
P P2 0.39021(2) 0.26497(2) 0.53420(2) 0.01127(8) Uani d 1 . .
F F1 0.60712(9) 0.11553(8) 0.54899(7) 0.0473(4) Uani d 1 . .
F F2 0.64080(7) 0.19946(8) 0.49985(5) 0.0323(3) Uani d 1 . .
F F3 0.69667(7) 0.17516(10) 0.56431(6) 0.0453(4) Uani d 1 . .
F F4 0.44123(6) 0.05657(7) 0.65103(5) 0.0286(3) Uani d 1 . .
F F5 0.54339(7) 0.05827(7) 0.67269(6) 0.0369(3) Uani d 1 . .
F F6 0.46785(7) 0.08362(7) 0.72587(5) 0.0335(3) Uani d 1 . .
F F7 0.66835(6) 0.45858(6) 0.71755(4) 0.0207(2) Uani d 1 . .
F F8 0.68387(6) 0.56278(6) 0.78672(4) 0.0251(2) Uani d 1 . .
F F9 0.69225(6) 0.52422(7) 0.88420(4) 0.0249(2) Uani d 1 . .
F F10 0.69007(6) 0.37980(6) 0.91021(4) 0.0199(2) Uani d 1 . .
F F11 0.67927(5) 0.27589(6) 0.84255(4) 0.0168(2) Uani d 1 . .
F F12 0.71527(5) 0.36418(6) 0.63036(4) 0.0199(2) Uani d 1 . .
F F13 0.84202(6) 0.38180(7) 0.60724(4) 0.0247(2) Uani d 1 . .
F F14 0.93697(6) 0.31972(8) 0.66315(5) 0.0290(3) Uani d 1 . .
F F15 0.90468(6) 0.24474(8) 0.74705(4) 0.0280(3) Uani d 1 . .
F F16 0.77832(5) 0.23423(7) 0.77469(4) 0.0205(2) Uani d 1 . .
F F17 0.71661(6) 0.14002(7) 0.70573(4) 0.0256(2) Uani d 1 . .
F F18 0.67868(8) 0.01272(7) 0.74681(6) 0.0375(3) Uani d 1 . .
F F19 0.58145(8) 0.01047(7) 0.81596(6) 0.0409(4) Uani d 1 . .
F F20 0.51824(7) 0.13724(8) 0.84075(5) 0.0337(3) Uani d 1 . .
F F21 0.55563(5) 0.26544(6) 0.79936(4) 0.0195(2) Uani d 1 . .
F F22 0.38199(6) 0.29023(6) 0.41455(4) 0.0192(2) Uani d 1 . .
F F23 0.32351(6) 0.39933(7) 0.36843(4) 0.0264(3) Uani d 1 . .
F F24 0.25975(7) 0.50698(7) 0.41987(5) 0.0321(3) Uani d 1 . .
F F25 0.25870(6) 0.50310(7) 0.52038(5) 0.0277(3) Uani d 1 . .
F F26 0.32068(5) 0.39541(6) 0.56881(4) 0.0194(2) Uani d 1 . .
F F27 0.33005(6) 0.20771(7) 0.63306(4) 0.0196(2) Uani d 1 . .
F F28 0.21797(6) 0.13560(6) 0.64729(4) 0.0207(2) Uani d 1 . .
F F29 0.13688(6) 0.10475(7) 0.57061(5) 0.0275(3) Uani d 1 . .
F F30 0.17244(6) 0.14319(7) 0.47686(4) 0.0252(2) Uani d 1 . .
F F31 0.28720(6) 0.21052(7) 0.46076(4) 0.0207(2) Uani d 1 . .
F F32 0.49576(6) 0.30844(6) 0.46578(4) 0.0192(2) Uani d 1 . .
F F33 0.57249(6) 0.22642(8) 0.40637(4) 0.0281(3) Uani d 1 . .
F F34 0.55299(7) 0.07829(9) 0.40048(5) 0.0375(3) Uani d 1 . .
F F35 0.45907(6) 0.01305(7) 0.45649(6) 0.0358(3) Uani d 1 . .
F F36 0.38369(6) 0.09252(6) 0.51695(5) 0.0252(2) Uani d 1 . .
O O1 0.59976(7) 0.46092(8) 0.62300(5) 0.0241(3) Uani d 1 . .
O O2 0.48458(8) 0.40181(8) 0.74563(5) 0.0257(3) Uani d 1 . .
O O3 0.47250(8) 0.45737(9) 0.55914(6) 0.0304(3) Uani d 1 . .
O O4 0.36260(7) 0.35779(8) 0.67127(5) 0.0217(3) Uani d 1 . .
O O5 0.61583(6) 0.24992(7) 0.61960(5) 0.0156(2) Uani d 1 . .
O O6 0.54414(6) 0.25936(8) 0.55624(5) 0.0173(3) Uani d 1 . .
O O7 0.52562(6) 0.21136(7) 0.69310(5) 0.0150(2) Uani d 1 . .
O O8 0.46333(6) 0.19237(7) 0.62531(5) 0.0155(3) Uani d 1 . .
C C1 0.58648(9) 0.40639(11) 0.64122(7) 0.0168(3) Uani d 1 . .
C C2 0.51286(9) 0.36975(10) 0.71617(7) 0.0171(3) Uani d 1 . .
C C3 0.47106(9) 0.39928(11) 0.57496(7) 0.0188(4) Uani d 1 . .
C C4 0.40141(9) 0.33715(10) 0.64418(7) 0.0159(3) Uani d 1 . .
C C5 0.59476(8) 0.23654(10) 0.57725(6) 0.0143(3) Uani d 1 . .
C C6 0.63596(10) 0.18059(11) 0.54748(8) 0.0210(4) Uani d 1 . .
C C7 0.49133(8) 0.17374(10) 0.66444(6) 0.0134(3) Uani d 1 . .
C C8 0.48526(10) 0.09156(11) 0.67861(7) 0.0205(4) Uani d 1 . .
C C9 0.66877(8) 0.36275(10) 0.77690(6) 0.0128(3) Uani d 1 . .
C C10 0.67205(9) 0.43755(10) 0.76511(6) 0.0152(3) Uani d 1 . .
C C11 0.68092(9) 0.49222(10) 0.80002(7) 0.0174(3) Uani d 1 . .
C C12 0.68630(9) 0.47267(11) 0.84943(7) 0.0176(3) Uani d 1 . .
C C13 0.68499(9) 0.39933(11) 0.86264(6) 0.0156(3) Uani d 1 . .
C C14 0.67761(8) 0.34560(10) 0.82678(6) 0.0132(3) Uani d 1 . .
C C15 0.74111(9) 0.29678(10) 0.70316(6) 0.0137(3) Uani d 1 . .
C C16 0.75991(9) 0.33385(10) 0.66018(7) 0.0154(3) Uani d 1 . .
C C17 0.82542(9) 0.34316(11) 0.64735(7) 0.0183(4) Uani d 1 . .
C C18 0.87426(10) 0.31240(12) 0.67642(7) 0.0206(4) Uani d 1 . .
C C19 0.85749(9) 0.27444(12) 0.71886(7) 0.0200(4) Uani d 1 . .
C C20 0.79222(9) 0.26843(11) 0.73217(6) 0.0168(3) Uani d 1 . .
C C21 0.64047(9) 0.20853(10) 0.75408(7) 0.0150(3) Uani d 1 . .
C C22 0.66905(10) 0.14221(11) 0.73999(7) 0.0201(4) Uani d 1 . .
C C23 0.64946(11) 0.07552(11) 0.76043(8) 0.0256(4) Uani d 1 . .
C C24 0.59960(12) 0.07412(12) 0.79511(8) 0.0274(5) Uani d 1 . .
C C25 0.56821(10) 0.13854(12) 0.80843(7) 0.0236(4) Uani d 1 . .
C C26 0.58818(9) 0.20374(10) 0.78726(7) 0.0174(4) Uani d 1 . .
C C27 0.35617(8) 0.33865(10) 0.49457(6) 0.0134(3) Uani d 1 . .
C C28 0.35519(9) 0.34289(10) 0.44282(7) 0.0160(3) Uani d 1 . .
C C29 0.32451(9) 0.39951(11) 0.41770(7) 0.0194(4) Uani d 1 . .
C C30 0.29204(9) 0.45405(11) 0.44357(8) 0.0211(4) Uani d 1 . .
C C31 0.29144(9) 0.45185(10) 0.49472(8) 0.0197(4) Uani d 1 . .
C C32 0.32338(9) 0.39542(10) 0.51914(7) 0.0153(3) Uani d 1 . .
C C33 0.31296(8) 0.21485(10) 0.54622(6) 0.0131(3) Uani d 1 . .
C C34 0.29295(9) 0.19386(10) 0.59338(7) 0.0139(3) Uani d 1 . .
C C35 0.23432(9) 0.15708(10) 0.60170(7) 0.0156(3) Uani d 1 . .
C C36 0.19300(9) 0.14070(10) 0.56266(7) 0.0186(4) Uani d 1 . .
C C37 0.21130(9) 0.16012(10) 0.51525(7) 0.0175(3) Uani d 1 . .
C C38 0.27035(9) 0.19580(10) 0.50758(7) 0.0152(3) Uani d 1 . .
C C39 0.43524(9) 0.20442(10) 0.49198(6) 0.0144(3) Uani d 1 . .
C C40 0.48558(9) 0.23559(10) 0.46396(6) 0.0153(3) Uani d 1 . .
C C41 0.52516(10) 0.19415(12) 0.43316(7) 0.0202(4) Uani d 1 . .
C C42 0.51587(10) 0.11896(12) 0.43067(8) 0.0241(4) Uani d 1 . .
C C43 0.46811(9) 0.08582(12) 0.45922(8) 0.0231(4) Uani d 1 . .
C C44 0.42883(9) 0.12825(11) 0.48981(7) 0.0175(3) Uani d 1 . .

loop_
_atom_site_aniso_label
_atom_site_aniso_U_11
_atom_site_aniso_U_22
_atom_site_aniso_U_33
_atom_site_aniso_U_12
_atom_site_aniso_U_13
_atom_site_aniso_U_23
Ru1 0.00946(7) 0.01220(7) 0.00967(7) -0.00077(4) -0.00152(4) 0.00027(4)
Ru2 0.00904(7) 0.01452(7) 0.00999(7) 0.00052(4) -0.00137(4) -0.00047(4)
P1 0.01032(19) 0.01317(19) 0.00995(18) -0.00010(14) -0.00092(15) 0.00043(14)
P2 0.01027(18) 0.01408(19) 0.00946(18) 0.00033(15) -0.00047(14) 0.00012(15)
F1 0.0561(10) 0.0210(7) 0.0647(10) -0.0064(6) 0.0270(8) -0.0118(6)
F2 0.0316(7) 0.0431(8) 0.0223(6) 0.0027(6) 0.0092(5) -0.0090(5)
F3 0.0225(7) 0.0671(11) 0.0462(8) 0.0241(7) -0.0091(6) -0.0267(8)
F4 0.0335(7) 0.0206(6) 0.0319(7) -0.0120(5) -0.0109(5) -0.0004(5)
F5 0.0300(7) 0.0197(6) 0.0610(9) 0.0068(5) -0.0072(6) 0.0008(6)
F6 0.0499(8) 0.0275(7) 0.0230(6) -0.0143(6) -0.0051(6) 0.0089(5)
F7 0.0304(6) 0.0182(5) 0.0135(5) -0.0063(4) -0.0038(4) 0.0039(4)
F8 0.0370(7) 0.0135(5) 0.0247(6) -0.0057(5) -0.0041(5) 0.0011(4)
F9 0.0356(6) 0.0204(6) 0.0187(5) -0.0060(5) -0.0016(5) -0.0073(4)
F10 0.0237(6) 0.0255(6) 0.0106(5) -0.0029(5) -0.0016(4) -0.0001(4)
F11 0.0219(5) 0.0156(5) 0.0128(5) 0.0015(4) -0.0023(4) 0.0020(4)
F12 0.0143(5) 0.0285(6) 0.0169(5) 0.0018(4) -0.0015(4) 0.0081(4)
F13 0.0194(5) 0.0376(7) 0.0170(5) -0.0034(5) 0.0043(4) 0.0055(5)
F14 0.0109(6) 0.0535(9) 0.0227(6) 0.0007(5) 0.0034(4) -0.0010(5)
F15 0.0149(5) 0.0458(7) 0.0233(6) 0.0080(5) -0.0048(4) 0.0034(5)
F16 0.0172(5) 0.0313(6) 0.0131(5) 0.0023(4) -0.0028(4) 0.0056(4)
F17 0.0282(6) 0.0231(6) 0.0255(6) 0.0064(5) -0.0004(5) -0.0075(5)
F18 0.0490(8) 0.0154(6) 0.0481(8) 0.0051(6) -0.0158(7) -0.0044(5)
F19 0.0570(9) 0.0206(6) 0.0451(8) -0.0183(6) -0.0161(7) 0.0146(6)
F20 0.0317(7) 0.0395(8) 0.0299(6) -0.0160(6) 0.0025(5) 0.0121(6)
F21 0.0155(5) 0.0235(6) 0.0195(5) 0.0002(4) 0.0028(4) 0.0032(4)
F22 0.0222(5) 0.0241(5) 0.0113(5) 0.0009(4) -0.0016(4) -0.0006(4)
F23 0.0314(6) 0.0316(6) 0.0163(5) -0.0051(5) -0.0070(5) 0.0097(5)
F24 0.0331(7) 0.0237(6) 0.0394(7) 0.0048(5) -0.0079(6) 0.0158(5)
F25 0.0279(6) 0.0188(5) 0.0366(7) 0.0077(5) -0.0012(5) -0.0021(5)
F26 0.0182(5) 0.0241(6) 0.0160(5) 0.0053(4) -0.0005(4) -0.0033(4)
F27 0.0195(5) 0.0285(6) 0.0109(5) -0.0049(4) -0.0007(4) 0.0004(4)
F28 0.0228(5) 0.0220(5) 0.0173(5) -0.0015(4) 0.0083(4) 0.0031(4)
F29 0.0164(5) 0.0326(7) 0.0336(6) -0.0102(5) 0.0042(5) 0.0006(5)
F30 0.0202(6) 0.0316(6) 0.0236(6) -0.0076(5) -0.0080(5) -0.0002(5)
F31 0.0231(6) 0.0271(6) 0.0120(5) -0.0077(5) -0.0023(4) 0.0016(4)
F32 0.0185(5) 0.0210(5) 0.0181(5) -0.0020(4) 0.0029(4) 0.0025(4)
F33 0.0216(6) 0.0430(8) 0.0198(6) 0.0004(5) 0.0101(5) 0.0001(5)
F34 0.0256(6) 0.0446(8) 0.0422(8) 0.0043(6) 0.0101(6) -0.0268(6)
F35 0.0264(6) 0.0200(6) 0.0610(9) 0.0006(5) 0.0033(6) -0.0177(6)
F36 0.0190(5) 0.0166(5) 0.0399(7) -0.0009(4) 0.0076(5) 0.0013(5)
O1 0.0225(7) 0.0210(7) 0.0287(7) -0.0069(5) -0.0075(6) 0.0110(6)
O2 0.0306(8) 0.0286(7) 0.0180(6) 0.0112(6) 0.0028(6) -0.0048(6)
O3 0.0316(8) 0.0216(7) 0.0381(9) -0.0060(6) -0.0101(7) 0.0123(6)
O4 0.0196(7) 0.0262(7) 0.0192(6) 0.0036(6) 0.0034(5) -0.0054(5)
O5 0.0133(6) 0.0196(6) 0.0139(6) 0.0025(5) -0.0015(5) -0.0031(5)
O6 0.0115(6) 0.0274(7) 0.0130(6) 0.0024(5) -0.0007(5) -0.0033(5)
O7 0.0153(6) 0.0147(6) 0.0150(6) -0.0037(5) -0.0017(5) 0.0014(5)
O8 0.0153(6) 0.0155(6) 0.0157(6) -0.0001(5) -0.0037(5) -0.0008(5)
C1 0.0128(8) 0.0229(9) 0.0147(8) -0.0001(7) -0.0037(6) -0.0009(7)
C2 0.0166(8) 0.0175(8) 0.0172(8) 0.0006(7) -0.0048(7) 0.0026(7)
C3 0.0131(8) 0.0260(10) 0.0173(8) -0.0015(7) -0.0036(6) -0.0001(7)
C4 0.0148(8) 0.0169(8) 0.0161(8) -0.0010(7) -0.0052(7) -0.0005(7)
C5 0.0110(7) 0.0173(8) 0.0145(8) -0.0011(6) 0.0033(6) -0.0004(6)
C6 0.0146(9) 0.0251(10) 0.0232(9) 0.0008(7) 0.0008(7) -0.0073(7)
C7 0.0103(8) 0.0145(8) 0.0153(8) -0.0008(6) 0.0006(6) 0.0005(6)
C8 0.0211(9) 0.0166(9) 0.0239(9) -0.0025(7) -0.0051(8) 0.0012(7)
C9 0.0105(7) 0.0156(8) 0.0123(8) 0.0000(6) -0.0002(6) -0.0012(6)
C10 0.0147(8) 0.0180(8) 0.0129(8) -0.0016(6) -0.0011(6) 0.0027(6)
C11 0.0182(8) 0.0140(8) 0.0201(9) -0.0035(7) -0.0008(7) 0.0004(7)
C12 0.0174(8) 0.0185(9) 0.0168(8) -0.0037(7) 0.0003(7) -0.0053(7)
C13 0.0131(8) 0.0225(9) 0.0112(8) -0.0007(7) -0.0005(6) 0.0000(7)
C14 0.0104(7) 0.0151(8) 0.0142(8) 0.0010(6) 0.0006(6) 0.0018(6)
C15 0.0110(8) 0.0184(8) 0.0116(8) 0.0005(6) -0.0011(6) -0.0021(6)
C16 0.0133(8) 0.0204(8) 0.0125(7) 0.0019(7) -0.0023(6) -0.0009(7)
C17 0.0172(9) 0.0258(9) 0.0121(8) -0.0011(7) 0.0021(7) -0.0005(7)
C18 0.0115(8) 0.0331(11) 0.0173(9) 0.0006(7) 0.0025(7) -0.0057(7)
C19 0.0137(8) 0.0303(10) 0.0161(8) 0.0047(7) -0.0051(7) -0.0018(7)
C20 0.0166(8) 0.0221(9) 0.0117(8) 0.0021(7) -0.0013(6) -0.0001(7)
C21 0.0154(8) 0.0152(8) 0.0143(8) -0.0015(6) -0.0063(6) 0.0010(6)
C22 0.0216(9) 0.0205(9) 0.0182(9) 0.0004(7) -0.0070(7) -0.0024(7)
C23 0.0333(11) 0.0136(8) 0.0300(10) 0.0013(8) -0.0169(9) -0.0023(7)
C24 0.0359(11) 0.0188(9) 0.0275(10) -0.0111(8) -0.0155(9) 0.0084(8)
C25 0.0232(10) 0.0269(10) 0.0206(9) -0.0095(8) -0.0060(7) 0.0062(8)
C26 0.0179(9) 0.0197(9) 0.0147(8) -0.0021(7) -0.0063(7) 0.0033(7)
C27 0.0104(7) 0.0153(8) 0.0143(8) -0.0017(6) -0.0023(6) 0.0016(6)
C28 0.0141(8) 0.0170(8) 0.0170(8) -0.0030(7) -0.0006(6) 0.0018(7)
C29 0.0187(9) 0.0215(9) 0.0179(9) -0.0078(7) -0.0042(7) 0.0077(7)
C30 0.0184(9) 0.0174(9) 0.0274(10) -0.0017(7) -0.0078(7) 0.0096(7)
C31 0.0167(9) 0.0144(8) 0.0280(10) 0.0003(7) -0.0024(7) 0.0003(7)
C32 0.0133(8) 0.0170(8) 0.0158(8) -0.0015(6) -0.0015(6) 0.0001(7)
C33 0.0108(7) 0.0148(8) 0.0137(8) 0.0002(6) 0.0001(6) 0.0000(6)
C34 0.0144(8) 0.0141(8) 0.0132(8) 0.0014(6) -0.0004(6) -0.0006(6)
C35 0.0169(8) 0.0144(8) 0.0156(8) 0.0027(7) 0.0054(6) 0.0010(6)
C36 0.0127(8) 0.0167(8) 0.0264(10) -0.0019(7) 0.0028(7) -0.0003(7)
C37 0.0143(8) 0.0181(9) 0.0200(9) -0.0016(7) -0.0038(7) -0.0016(7)
C38 0.0158(8) 0.0158(8) 0.0140(8) 0.0018(7) 0.0009(7) 0.0010(6)
C39 0.0118(8) 0.0193(9) 0.0122(8) 0.0018(6) -0.0019(6) -0.0016(6)
C40 0.0152(8) 0.0196(9) 0.0110(7) -0.0002(7) -0.0021(6) -0.0015(6)
C41 0.0157(9) 0.0324(11) 0.0125(8) 0.0001(7) 0.0004(7) -0.0019(7)
C42 0.0176(9) 0.0321(11) 0.0225(9) 0.0051(8) 0.0005(7) -0.0141(8)
C43 0.0168(9) 0.0205(9) 0.0319(11) 0.0019(7) -0.0036(8) -0.0095(8)
C44 0.0144(8) 0.0181(9) 0.0199(9) 0.0005(7) -0.0015(7) -0.0016(7)

loop_
_atom_type_symbol
_atom_type_description
_atom_type_scat_dispersion_real
_atom_type_scat_dispersion_imag
_atom_type_scat_source
C C 0.0181 0.0091 'International Tables Vol C Tables 4.2.6.8 and 6.1.1.4'
F F 0.0727 0.0534 'International Tables Vol C Tables 4.2.6.8 and 6.1.1.4'
O O 0.0492 0.0322 'International Tables Vol C Tables 4.2.6.8 and 6.1.1.4'
P P 0.2955 0.4335 'International Tables Vol C Tables 4.2.6.8 and 6.1.1.4'
Ru Ru 0.0552 3.2960 'International Tables Vol C Tables 4.2.6.8 and 6.1.1.4'

loop_
_exptl_crystal_face_index_h
_exptl_crystal_face_index_k
_exptl_crystal_face_index_l
_exptl_crystal_face_perp_dist
1 1 -2 0.0527
-2 -1 -2 0.1011
0 -1 2 0.0674
0 1 -2 0.0649
0 1 2 0.0662
0 -1 -2 0.0790
1 1 2 0.0686
-1 -1 -2 0.0927
-2 1 2 0.0710
2 -1 -2 0.0596
-1 0 2 0.0204
1 0 -2 0.0237
7 -9 5 0.0811
-6 6 12 0.0548
6 -6 -12 0.0510
9 5 10 0.0744
8 8 -8 0.0566
10 0 11 0.0906
-6 -7 12 0.0391
13 -2 -2 0.0639
6 -6 12 0.0833
-13 0 0 0.1019

loop_
_geom_angle_atom_site_label_1
_geom_angle_atom_site_label_2
_geom_angle_atom_site_label_3
_geom_angle_site_symmetry_1
_geom_angle_site_symmetry_3
_geom_angle
_geom_angle_publ_flag
P1 Ru1 Ru2 . . 165.582(12) ?
O5 Ru1 Ru2 . . 83.17(3) ?
O5 Ru1 P1 . . 84.64(3) ?
O5 Ru1 O7 . . 81.49(5) ?
O7 Ru1 Ru2 . . 83.01(3) ?
O7 Ru1 P1 . . 87.60(4) ?
C1 Ru1 Ru2 . . 89.36(5) ?
C1 Ru1 P1 . . 99.47(5) ?
C1 Ru1 O5 . . 95.54(7) ?
C1 Ru1 O7 . . 172.08(6) ?
C1 Ru1 C2 . . 88.62(8) ?
C2 Ru1 Ru2 . . 97.48(5) ?
C2 Ru1 P1 . . 94.13(6) ?
C2 Ru1 O5 . . 175.79(7) ?
C2 Ru1 O7 . . 94.45(7) ?
P2 Ru2 Ru1 . . 167.331(12) ?
O6 Ru2 Ru1 . . 82.92(3) ?
O6 Ru2 P2 . . 87.63(4) ?
O8 Ru2 Ru1 . . 82.89(3) ?
O8 Ru2 P2 . . 87.27(4) ?
O8 Ru2 O6 . . 80.62(5) ?
C3 Ru2 Ru1 . . 96.84(6) ?
C3 Ru2 P2 . . 92.48(6) ?
C3 Ru2 O6 . . 95.75(7) ?
C3 Ru2 O8 . . 176.37(7) ?
C4 Ru2 Ru1 . . 91.53(5) ?
C4 Ru2 P2 . . 97.32(5) ?
C4 Ru2 O6 . . 173.44(6) ?
C4 Ru2 O8 . . 95.27(7) ?
C4 Ru2 C3 . . 88.36(8) ?
C9 P1 Ru1 . . 119.36(6) ?
C15 P1 Ru1 . . 122.72(6) ?
C15 P1 C9 . . 96.45(8) ?
C21 P1 Ru1 . . 105.04(6) ?
C21 P1 C9 . . 105.33(8) ?
C21 P1 C15 . . 106.37(8) ?
C27 P2 Ru2 . . 116.62(6) ?
C33 P2 Ru2 . . 122.94(6) ?
C33 P2 C27 . . 98.10(8) ?
C39 P2 Ru2 . . 108.31(6) ?
C39 P2 C27 . . 105.09(8) ?
C39 P2 C33 . . 103.84(8) ?
C5 O5 Ru1 . . 121.19(11) ?
C5 O6 Ru2 . . 119.35(11) ?
C7 O7 Ru1 . . 119.76(11) ?
C7 O8 Ru2 . . 121.42(12) ?
O1 C1 Ru1 . . 177.74(16) ?
O2 C2 Ru1 . . 177.91(17) ?
O3 C3 Ru2 . . 177.63(17) ?
O4 C4 Ru2 . . 179.8(2) ?
O5 C5 C6 . . 114.91(16) ?
O6 C5 O5 . . 129.61(17) ?
O6 C5 C6 . . 115.42(16) ?
F1 C6 F2 . . 106.98(17) ?
F1 C6 C5 . . 109.41(16) ?
F2 C6 C5 . . 111.95(17) ?
F3 C6 F1 . . 109.76(19) ?
F3 C6 F2 . . 106.44(17) ?
F3 C6 C5 . . 112.13(16) ?
O7 C7 O8 . . 129.30(17) ?
O7 C7 C8 . . 114.83(15) ?
O8 C7 C8 . . 115.81(16) ?
F4 C8 F5 . . 108.19(17) ?
F4 C8 F6 . . 107.92(16) ?
F4 C8 C7 . . 112.14(16) ?
F5 C8 C7 . . 109.66(16) ?
F6 C8 F5 . . 107.47(17) ?
F6 C8 C7 . . 111.28(16) ?
C10 C9 P1 . . 116.86(13) ?
C14 C9 P1 . . 127.57(14) ?
C14 C9 C10 . . 115.55(16) ?
F7 C10 C9 . . 119.49(16) ?
F7 C10 C11 . . 117.19(16) ?
C11 C10 C9 . . 123.29(17) ?
F8 C11 C10 . . 120.82(17) ?
F8 C11 C12 . . 120.18(17) ?
C10 C11 C12 . . 118.99(17) ?
F9 C12 C11 . . 120.49(17) ?
F9 C12 C13 . . 119.82(17) ?
C13 C12 C11 . . 119.69(17) ?
F10 C13 C12 . . 120.23(16) ?
F10 C13 C14 . . 119.67(17) ?
C12 C13 C14 . . 120.10(16) ?
F11 C14 C9 . . 121.53(16) ?
F11 C14 C13 . . 116.21(15) ?
C13 C14 C9 . . 122.25(17) ?
C16 C15 P1 . . 121.38(13) ?
C16 C15 C20 . . 116.15(16) ?
C20 C15 P1 . . 121.79(14) ?
F12 C16 C15 . . 121.10(16) ?
F12 C16 C17 . . 116.86(16) ?
C17 C16 C15 . . 122.01(17) ?
F13 C17 C16 . . 120.68(17) ?
F13 C17 C18 . . 119.50(17) ?
C18 C17 C16 . . 119.82(17) ?
F14 C18 C17 . . 119.57(18) ?
F14 C18 C19 . . 120.67(18) ?
C19 C18 C17 . . 119.77(18) ?
F15 C19 C18 . . 119.84(17) ?
F15 C19 C20 . . 120.57(17) ?
C20 C19 C18 . . 119.58(17) ?
F16 C20 C15 . . 119.74(16) ?
F16 C20 C19 . . 117.68(16) ?
C19 C20 C15 . . 122.58(17) ?
C22 C21 P1 . . 125.72(15) ?
C22 C21 C26 . . 116.17(17) ?
C26 C21 P1 . . 117.16(14) ?
F17 C22 C21 . . 121.11(18) ?
F17 C22 C23 . . 117.12(18) ?
C23 C22 C21 . . 121.76(19) ?
F18 C23 C22 . . 120.4(2) ?
F18 C23 C24 . . 119.81(19) ?
C24 C23 C22 . . 119.76(19) ?
F19 C24 C23 . . 120.3(2) ?
F19 C24 C25 . . 119.7(2) ?
C25 C24 C23 . . 120.05(19) ?
F20 C25 C24 . . 120.36(19) ?
F20 C25 C26 . . 120.6(2) ?
C26 C25 C24 . . 119.0(2) ?
F21 C26 C21 . . 118.74(16) ?
F21 C26 C25 . . 118.15(18) ?
C25 C26 C21 . . 123.11(19) ?
C28 C27 P2 . . 128.60(14) ?
C32 C27 P2 . . 115.93(13) ?
C32 C27 C28 . . 115.34(16) ?
F22 C28 C27 . . 121.64(16) ?
F22 C28 C29 . . 115.73(16) ?
C29 C28 C27 . . 122.58(18) ?
F23 C29 C28 . . 119.79(18) ?
F23 C29 C30 . . 120.08(17) ?
C30 C29 C28 . . 120.05(18) ?
F24 C30 C29 . . 120.72(18) ?
F24 C30 C31 . . 119.90(19) ?
C29 C30 C31 . . 119.34(17) ?
F25 C31 C30 . . 120.18(17) ?
F25 C31 C32 . . 120.11(18) ?
C32 C31 C30 . . 119.69(18) ?
F26 C32 C27 . . 119.67(16) ?
F26 C32 C31 . . 117.31(16) ?
C31 C32 C27 . . 123.00(17) ?
C34 C33 P2 . . 123.07(13) ?
C34 C33 C38 . . 115.81(16) ?
C38 C33 P2 . . 121.12(13) ?
F27 C34 C33 . . 121.32(16) ?
F27 C34 C35 . . 116.51(16) ?
C35 C34 C33 . . 122.17(17) ?
F28 C35 C34 . . 120.35(17) ?
F28 C35 C36 . . 119.44(17) ?
C36 C35 C34 . . 120.20(17) ?
F29 C36 C35 . . 120.19(17) ?
F29 C36 C37 . . 120.39(17) ?
C37 C36 C35 . . 119.39(17) ?
F30 C37 C36 . . 120.12(17) ?
F30 C37 C38 . . 120.27(17) ?
C38 C37 C36 . . 119.60(17) ?
F31 C38 C33 . . 119.89(16) ?
F31 C38 C37 . . 117.29(16) ?
C37 C38 C33 . . 122.80(17) ?
C40 C39 P2 . . 117.53(14) ?
C44 C39 P2 . . 125.25(14) ?
C44 C39 C40 . . 116.74(17) ?
F32 C40 C39 . . 119.65(16) ?
F32 C40 C41 . . 118.04(17) ?
C41 C40 C39 . . 122.30(18) ?
F33 C41 C40 . . 120.42(18) ?
F33 C41 C42 . . 120.30(18) ?
C42 C41 C40 . . 119.27(19) ?
F34 C42 C41 . . 120.0(2) ?
F34 C42 C43 . . 119.9(2) ?
C43 C42 C41 . . 120.05(18) ?
F35 C43 C42 . . 119.84(18) ?
F35 C43 C44 . . 120.28(19) ?
C42 C43 C44 . . 119.87(19) ?
F36 C44 C39 . . 121.45(17) ?
F36 C44 C43 . . 116.87(17) ?
C43 C44 C39 . . 121.67(18) ?

loop_
_geom_bond_atom_site_label_1
_geom_bond_atom_site_label_2
_geom_bond_site_symmetry_2
_geom_bond_distance
_geom_bond_publ_flag
Ru1 Ru2 . 2.72752(17) ?
Ru1 P1 . 2.4449(4) ?
Ru1 O5 . 2.1262(12) ?
Ru1 O7 . 2.1482(13) ?
Ru1 C1 . 1.8617(19) ?
Ru1 C2 . 1.8636(19) ?
Ru2 P2 . 2.4407(4) ?
Ru2 O6 . 2.1460(13) ?
Ru2 O8 . 2.1289(13) ?
Ru2 C3 . 1.868(2) ?
Ru2 C4 . 1.8640(19) ?
P1 C9 . 1.8457(18) ?
P1 C15 . 1.8403(18) ?
P1 C21 . 1.8285(18) ?
P2 C27 . 1.8464(18) ?
P2 C33 . 1.8417(18) ?
P2 C39 . 1.8280(18) ?
F1 C6 . 1.318(3) ?
F2 C6 . 1.335(2) ?
F3 C6 . 1.317(2) ?
F4 C8 . 1.325(2) ?
F5 C8 . 1.335(2) ?
F6 C8 . 1.333(2) ?
F7 C10 . 1.342(2) ?
F8 C11 . 1.331(2) ?
F9 C12 . 1.331(2) ?
F10 C13 . 1.337(2) ?
F11 C14 . 1.335(2) ?
F12 C16 . 1.331(2) ?
F13 C17 . 1.334(2) ?
F14 C18 . 1.329(2) ?
F15 C19 . 1.337(2) ?
F16 C20 . 1.335(2) ?
F17 C22 . 1.338(2) ?
F18 C23 . 1.336(2) ?
F19 C24 . 1.336(2) ?
F20 C25 . 1.339(3) ?
F21 C26 . 1.340(2) ?
F22 C28 . 1.338(2) ?
F23 C29 . 1.331(2) ?
F24 C30 . 1.327(2) ?
F25 C31 . 1.336(2) ?
F26 C32 . 1.343(2) ?
F27 C34 . 1.334(2) ?
F28 C35 . 1.334(2) ?
F29 C36 . 1.330(2) ?
F30 C37 . 1.339(2) ?
F31 C38 . 1.337(2) ?
F32 C40 . 1.338(2) ?
F33 C41 . 1.338(2) ?
F34 C42 . 1.333(2) ?
F35 C43 . 1.335(2) ?
F36 C44 . 1.340(2) ?
O1 C1 . 1.137(2) ?
O2 C2 . 1.141(2) ?
O3 C3 . 1.137(3) ?
O4 C4 . 1.139(2) ?
O5 C5 . 1.245(2) ?
O6 C5 . 1.245(2) ?
O7 C7 . 1.245(2) ?
O8 C7 . 1.247(2) ?
C5 C6 . 1.541(3) ?
C7 C8 . 1.544(3) ?
C9 C10 . 1.395(2) ?
C9 C14 . 1.395(2) ?
C10 C11 . 1.380(3) ?
C11 C12 . 1.385(3) ?
C12 C13 . 1.378(3) ?
C13 C14 . 1.382(3) ?
C15 C16 . 1.395(3) ?
C15 C20 . 1.398(2) ?
C16 C17 . 1.385(3) ?
C17 C18 . 1.382(3) ?
C18 C19 . 1.380(3) ?
C19 C20 . 1.377(3) ?
C21 C22 . 1.389(3) ?
C21 C26 . 1.392(3) ?
C22 C23 . 1.388(3) ?
C23 C24 . 1.379(3) ?
C24 C25 . 1.379(3) ?
C25 C26 . 1.375(3) ?
C27 C28 . 1.400(2) ?
C27 C32 . 1.394(3) ?
C28 C29 . 1.380(3) ?
C29 C30 . 1.379(3) ?
C30 C31 . 1.382(3) ?
C31 C32 . 1.380(3) ?
C33 C34 . 1.390(2) ?
C33 C38 . 1.399(2) ?
C34 C35 . 1.383(3) ?
C35 C36 . 1.380(3) ?
C36 C37 . 1.379(3) ?
C37 C38 . 1.378(3) ?
C39 C40 . 1.392(3) ?
C39 C44 . 1.389(3) ?
C40 C41 . 1.379(3) ?
C41 C42 . 1.379(3) ?
C42 C43 . 1.377(3) ?
C43 C44 . 1.382(3) ?

loop_
_geom_torsion_atom_site_label_1
_geom_torsion_atom_site_label_2
_geom_torsion_atom_site_label_3
_geom_torsion_atom_site_label_4
_geom_torsion_site_symmetry_1
_geom_torsion_site_symmetry_2
_geom_torsion_site_symmetry_3
_geom_torsion_site_symmetry_4
_geom_torsion
_geom_torsion_publ_flag
Ru1 P1 C9 C10 . . . . -53.63(15) ?
Ru1 P1 C9 C14 . . . . 127.94(14) ?
Ru1 P1 C15 C16 . . . . 25.80(18) ?
Ru1 P1 C15 C20 . . . . -164.02(13) ?
Ru1 P1 C21 C22 . . . . 99.35(16) ?
Ru1 P1 C21 C26 . . . . -68.99(14) ?
Ru1 O5 C5 O6 . . . . 3.0(3) ?
Ru1 O5 C5 C6 . . . . -173.87(12) ?
Ru1 O7 C7 O8 . . . . -14.1(3) ?
Ru1 O7 C7 C8 . . . . 163.10(12) ?
Ru2 P2 C27 C28 . . . . 129.05(15) ?
Ru2 P2 C27 C32 . . . . -55.44(15) ?
Ru2 P2 C33 C34 . . . . -1.75(18) ?
Ru2 P2 C33 C38 . . . . 177.97(12) ?
Ru2 P2 C39 C40 . . . . -67.41(14) ?
Ru2 P2 C39 C44 . . . . 104.37(16) ?
Ru2 O6 C5 O5 . . . . -19.3(3) ?
Ru2 O6 C5 C6 . . . . 157.54(12) ?
Ru2 O8 C7 O7 . . . . -3.5(3) ?
Ru2 O8 C7 C8 . . . . 179.31(12) ?
P1 C9 C10 F7 . . . . -2.9(2) ?
P1 C9 C10 C11 . . . . 179.01(15) ?
P1 C9 C14 F11 . . . . 2.2(3) ?
P1 C9 C14 C13 . . . . -177.63(14) ?
P1 C15 C16 F12 . . . . -8.0(2) ?
P1 C15 C16 C17 . . . . 169.67(15) ?
P1 C15 C20 F16 . . . . 7.2(2) ?
P1 C15 C20 C19 . . . . -172.48(15) ?
P1 C21 C22 F17 . . . . 6.9(3) ?
P1 C21 C22 C23 . . . . -172.66(15) ?
P1 C21 C26 F21 . . . . -5.7(2) ?
P1 C21 C26 C25 . . . . 174.38(15) ?
P2 C27 C28 F22 . . . . -1.2(3) ?
P2 C27 C28 C29 . . . . 176.09(14) ?
P2 C27 C32 F26 . . . . 2.8(2) ?
P2 C27 C32 C31 . . . . -175.54(14) ?
P2 C33 C34 F27 . . . . -1.6(2) ?
P2 C33 C34 C35 . . . . 179.14(14) ?
P2 C33 C38 F31 . . . . 3.6(2) ?
P2 C33 C38 C37 . . . . -178.17(14) ?
P2 C39 C40 F32 . . . . -5.2(2) ?
P2 C39 C40 C41 . . . . 176.12(14) ?
P2 C39 C44 F36 . . . . 5.4(3) ?
P2 C39 C44 C43 . . . . -175.33(15) ?
F7 C10 C11 F8 . . . . 1.7(3) ?
F7 C10 C11 C12 . . . . -178.74(16) ?
F8 C11 C12 F9 . . . . 2.2(3) ?
F8 C11 C12 C13 . . . . -178.22(17) ?
F9 C12 C13 F10 . . . . -0.4(3) ?
F9 C12 C13 C14 . . . . 178.82(16) ?
F10 C13 C14 F11 . . . . -3.2(2) ?
F10 C13 C14 C9 . . . . 176.72(16) ?
F12 C16 C17 F13 . . . . 0.9(3) ?
F12 C16 C17 C18 . . . . -179.30(17) ?
F13 C17 C18 F14 . . . . -2.2(3) ?
F13 C17 C18 C19 . . . . 177.86(18) ?
F14 C18 C19 F15 . . . . 0.1(3) ?
F14 C18 C19 C20 . . . . 179.17(18) ?
F15 C19 C20 F16 . . . . 2.1(3) ?
F15 C19 C20 C15 . . . . -178.16(17) ?
F17 C22 C23 F18 . . . . 1.6(3) ?
F17 C22 C23 C24 . . . . -178.53(17) ?
F18 C23 C24 F19 . . . . 1.5(3) ?
F18 C23 C24 C25 . . . . -178.45(18) ?
F19 C24 C25 F20 . . . . -2.4(3) ?
F19 C24 C25 C26 . . . . 178.93(18) ?
F20 C25 C26 F21 . . . . -1.0(3) ?
F20 C25 C26 C21 . . . . 178.92(17) ?
F22 C28 C29 F23 . . . . -0.5(2) ?
F22 C28 C29 C30 . . . . 176.14(16) ?
F23 C29 C30 F24 . . . . -0.3(3) ?
F23 C29 C30 C31 . . . . 177.54(17) ?
F24 C30 C31 F25 . . . . -0.3(3) ?
F24 C30 C31 C32 . . . . 177.99(17) ?
F25 C31 C32 F26 . . . . -1.0(3) ?
F25 C31 C32 C27 . . . . 177.38(17) ?
F27 C34 C35 F28 . . . . -1.7(3) ?
F27 C34 C35 C36 . . . . 179.90(16) ?
F28 C35 C36 F29 . . . . 1.0(3) ?
F28 C35 C36 C37 . . . . -177.21(17) ?
F29 C36 C37 F30 . . . . 0.3(3) ?
F29 C36 C37 C38 . . . . -178.47(17) ?
F30 C37 C38 F31 . . . . -1.7(3) ?
F30 C37 C38 C33 . . . . -179.96(17) ?
F32 C40 C41 F33 . . . . 0.5(3) ?
F32 C40 C41 C42 . . . . 179.82(17) ?
F33 C41 C42 F34 . . . . -1.8(3) ?
F33 C41 C42 C43 . . . . 178.45(18) ?
F34 C42 C43 F35 . . . . -0.1(3) ?
F34 C42 C43 C44 . . . . -178.79(18) ?
F35 C43 C44 F36 . . . . 1.9(3) ?
F35 C43 C44 C39 . . . . -177.38(18) ?
O5 C5 C6 F1 . . . . 100.7(2) ?
O5 C5 C6 F2 . . . . -140.89(17) ?
O5 C5 C6 F3 . . . . -21.3(2) ?
O6 C5 C6 F1 . . . . -76.6(2) ?
O6 C5 C6 F2 . . . . 41.8(2) ?
O6 C5 C6 F3 . . . . 161.38(18) ?
O7 C7 C8 F4 . . . . 171.27(16) ?
O7 C7 C8 F5 . . . . -68.5(2) ?
O7 C7 C8 F6 . . . . 50.3(2) ?
O8 C7 C8 F4 . . . . -11.1(2) ?
O8 C7 C8 F5 . . . . 109.11(19) ?
O8 C7 C8 F6 . . . . -132.12(17) ?
C9 P1 C15 C16 . . . . -105.42(16) ?
C9 P1 C15 C20 . . . . 64.75(16) ?
C9 P1 C21 C22 . . . . -133.77(16) ?
C9 P1 C21 C26 . . . . 57.88(15) ?
C9 C10 C11 F8 . . . . 179.83(17) ?
C9 C10 C11 C12 . . . . -0.6(3) ?
C10 C9 C14 F11 . . . . -176.22(15) ?
C10 C9 C14 C13 . . . . 3.9(3) ?
C10 C11 C12 F9 . . . . -177.32(17) ?
C10 C11 C12 C13 . . . . 2.2(3) ?
C11 C12 C13 F10 . . . . -179.93(16) ?
C11 C12 C13 C14 . . . . -0.7(3) ?
C12 C13 C14 F11 . . . . 177.64(16) ?
C12 C13 C14 C9 . . . . -2.5(3) ?
C14 C9 C10 F7 . . . . 175.71(15) ?
C14 C9 C10 C11 . . . . -2.4(3) ?
C15 P1 C9 C10 . . . . 79.82(15) ?
C15 P1 C9 C14 . . . . -98.61(17) ?
C15 P1 C21 C22 . . . . -32.13(18) ?
C15 P1 C21 C26 . . . . 159.53(14) ?
C15 C16 C17 F13 . . . . -176.87(17) ?
C15 C16 C17 C18 . . . . 2.9(3) ?
C16 C15 C20 F16 . . . . 177.90(16) ?
C16 C15 C20 C19 . . . . -1.8(3) ?
C16 C17 C18 F14 . . . . 178.07(18) ?
C16 C17 C18 C19 . . . . -1.9(3) ?
C17 C18 C19 F15 . . . . -179.91(18) ?
C17 C18 C19 C20 . . . . -0.9(3) ?
C18 C19 C20 F16 . . . . -176.94(17) ?
C18 C19 C20 C15 . . . . 2.8(3) ?
C20 C15 C16 F12 . . . . -178.75(16) ?
C20 C15 C16 C17 . . . . -1.0(3) ?
C21 P1 C9 C10 . . . . -171.20(14) ?
C21 P1 C9 C14 . . . . 10.36(18) ?
C21 P1 C15 C16 . . . . 146.49(15) ?
C21 P1 C15 C20 . . . . -43.34(17) ?
C21 C22 C23 F18 . . . . -178.78(17) ?
C21 C22 C23 C24 . . . . 1.1(3) ?
C22 C21 C26 F21 . . . . -175.20(15) ?
C22 C21 C26 C25 . . . . 4.9(3) ?
C22 C23 C24 F19 . . . . -178.31(18) ?
C22 C23 C24 C25 . . . . 1.7(3) ?
C23 C24 C25 F20 . . . . 177.65(18) ?
C23 C24 C25 C26 . . . . -1.1(3) ?
C24 C25 C26 F21 . . . . 177.75(17) ?
C24 C25 C26 C21 . . . . -2.4(3) ?
C26 C21 C22 F17 . . . . 175.38(16) ?
C26 C21 C22 C23 . . . . -4.2(3) ?
C27 P2 C33 C34 . . . . -130.90(16) ?
C27 P2 C33 C38 . . . . 48.82(16) ?
C27 P2 C39 C40 . . . . 57.90(15) ?
C27 P2 C39 C44 . . . . -130.31(16) ?
C27 C28 C29 F23 . . . . -177.95(16) ?
C27 C28 C29 C30 . . . . -1.3(3) ?
C28 C27 C32 F26 . . . . 178.87(15) ?
C28 C27 C32 C31 . . . . 0.6(3) ?
C28 C29 C30 F24 . . . . -176.88(17) ?
C28 C29 C30 C31 . . . . 0.9(3) ?
C29 C30 C31 F25 . . . . -178.15(17) ?
C29 C30 C31 C32 . . . . 0.2(3) ?
C30 C31 C32 F26 . . . . -179.28(16) ?
C30 C31 C32 C27 . . . . -0.9(3) ?
C32 C27 C28 F22 . . . . -176.75(15) ?
C32 C27 C28 C29 . . . . 0.6(3) ?
C33 P2 C27 C28 . . . . -97.66(17) ?
C33 P2 C27 C32 . . . . 77.84(14) ?
C33 P2 C39 C40 . . . . 160.42(14) ?
C33 P2 C39 C44 . . . . -27.80(18) ?
C33 C34 C35 F28 . . . . 177.64(16) ?
C33 C34 C35 C36 . . . . -0.8(3) ?
C34 C33 C38 F31 . . . . -176.66(16) ?
C34 C33 C38 C37 . . . . 1.6(3) ?
C34 C35 C36 F29 . . . . 179.41(17) ?
C34 C35 C36 C37 . . . . 1.2(3) ?
C35 C36 C37 F30 . . . . 178.53(17) ?
C35 C36 C37 C38 . . . . -0.3(3) ?
C36 C37 C38 F31 . . . . 177.10(17) ?
C36 C37 C38 C33 . . . . -1.2(3) ?
C38 C33 C34 F27 . . . . 178.72(16) ?
C38 C33 C34 C35 . . . . -0.6(3) ?
C39 P2 C27 C28 . . . . 9.11(18) ?
C39 P2 C27 C32 . . . . -175.39(13) ?
C39 P2 C33 C34 . . . . 121.29(16) ?
C39 P2 C33 C38 . . . . -58.99(16) ?
C39 C40 C41 F33 . . . . 179.16(16) ?
C39 C40 C41 C42 . . . . -1.5(3) ?
C40 C39 C44 F36 . . . . 177.24(16) ?
C40 C39 C44 C43 . . . . -3.5(3) ?
C40 C41 C42 F34 . . . . 178.90(18) ?
C40 C41 C42 C43 . . . . -0.9(3) ?
C41 C42 C43 F35 . . . . 179.65(19) ?
C41 C42 C43 C44 . . . . 1.0(3) ?
C42 C43 C44 F36 . . . . -179.42(18) ?
C42 C43 C44 C39 . . . . 1.3(3) ?
C44 C39 C40 F32 . . . . -177.74(16) ?
C44 C39 C40 C41 . . . . 3.6(3) ?
